data_7016235
loop_
_publ_author_name
'Li, Ye-Yu'
'Cheng, Wen-Dan'
'Zhang, Hao'
'Lin, Chen-Sheng'
'Zhang, Wei-Long'
'Geng, Lei'
'Chai, Guo-Liang'
'Luo, Zhong-Zhen'
'He, Zhang-Zhen'

_publ_section_title
;
 A series of novel rare-earth bismuth tungstate compounds LnBiW(2)O(9)
 (Ln = Ce, Sm, Eu, Er): Synthesis, crystal structure, optical and
 electronic properties.
;
_journal_issue 28
_journal_name_full 'Dalton transactions (Cambridge, England : 2003)'
_journal_page_first 7357
_journal_page_last 7364
_journal_paper_doi 10.1039/c1dt10460h
_journal_volume 40
_journal_year 2011
_chemical_formula_moiety 'Bi Er O9 W2'
_chemical_formula_sum 'Bi Er O9 W2'
_chemical_formula_weight 887.94
_chemical_name_systematic
;
?
;
_space_group_IT_number 62
_symmetry_cell_setting orthorhombic
_symmetry_space_group_name_Hall '-P 2ac 2n'
_symmetry_space_group_name_H-M 'P n m a'
_atom_sites_solution_hydrogens none
_atom_sites_solution_primary direct
_atom_sites_solution_secondary difmap
_audit_creation_method SHELXL-97
_cell_angle_alpha 90.00
_cell_angle_beta 90.00
_cell_angle_gamma 90.00
_cell_formula_units_Z 4
_cell_length_a 32.112(2)
_cell_length_b 5.6402(2)
_cell_length_c 3.9579(2)
_cell_measurement_reflns_used 1824
_cell_measurement_temperature 293(2)
_cell_measurement_theta_max 27.4603
_cell_measurement_theta_min 2.5370
_cell_volume 716.85(6)
_computing_structure_refinement 'SHELXL-97 (Sheldrick, 1997)'
_computing_structure_solution 'SHELXS-97 (Sheldrick, 1990)'
_diffrn_ambient_temperature 293(2)
_diffrn_detector_area_resol_mean 13.6612
_diffrn_measured_fraction_theta_full 0.993
_diffrn_measured_fraction_theta_max 0.993
_diffrn_measurement_device_type Mercury2
_diffrn_measurement_method CCD_Profile_fitting
_diffrn_radiation_monochromator graphite
_diffrn_radiation_source 'fine-focus sealed tube'
_diffrn_radiation_type MoK\a
_diffrn_radiation_wavelength 0.71073
_diffrn_reflns_av_R_equivalents 0.0754
_diffrn_reflns_av_sigmaI/netI 0.0520
_diffrn_reflns_limit_h_max 39
_diffrn_reflns_limit_h_min -41
_diffrn_reflns_limit_k_max 7
_diffrn_reflns_limit_k_min -6
_diffrn_reflns_limit_l_max 5
_diffrn_reflns_limit_l_min -5
_diffrn_reflns_number 5104
_diffrn_reflns_theta_full 27.46
_diffrn_reflns_theta_max 27.46
_diffrn_reflns_theta_min 2.54
_diffrn_standards_number 1038
_exptl_absorpt_coefficient_mu 68.072
_exptl_absorpt_correction_T_max 0.2346
_exptl_absorpt_correction_T_min 0.0450
_exptl_absorpt_correction_type multi-scan
_exptl_crystal_colour Colorless
_exptl_crystal_density_diffrn 8.227
_exptl_crystal_density_method 'not measured'
_exptl_crystal_description strip
_exptl_crystal_F_000 1484
_exptl_crystal_size_max 0.12
_exptl_crystal_size_mid 0.04
_exptl_crystal_size_min 0.03
_refine_diff_density_max 2.592
_refine_diff_density_min -3.037
_refine_diff_density_rms 0.758
_refine_ls_extinction_coef 0.00092(9)
_refine_ls_extinction_expression Fc^*^=kFc[1+0.001xFc^2^\l^3^/sin(2\q)]^-1/4^
_refine_ls_extinction_method SHELXL
_refine_ls_goodness_of_fit_ref 1.075
_refine_ls_hydrogen_treatment none
_refine_ls_matrix_type full
_refine_ls_number_parameters 71
_refine_ls_number_reflns 896
_refine_ls_number_restraints 36
_refine_ls_restrained_S_all 1.055
_refine_ls_R_factor_all 0.0383
_refine_ls_R_factor_gt 0.0354
_refine_ls_shift/su_max 0.001
_refine_ls_shift/su_mean 0.000
_refine_ls_structure_factor_coef Fsqd
_refine_ls_weighting_details 'calc w=1/[\s^2^(Fo^2^)+(0.0419P)^2^+11.1456P] where P=(Fo^2^+2Fc^2^)/3'
_refine_ls_weighting_scheme calc
_refine_ls_wR_factor_gt 0.0879
_refine_ls_wR_factor_ref 0.0900
_reflns_number_gt 851
_reflns_number_total 896
_reflns_threshold_expression >2sigma(I)
_cod_data_source_file c1dt10460h.txt
_cod_data_source_block a2
_cod_depositor_comments
;
The following automatic conversions were performed:

'_exptl_absorpt_correction_type' value 'Multi-scan' changed to
'multi-scan' according to
/home/saulius/struct/CIF-dictionaries/cif_core.dic dictionary named
'cif_core.dic' version 2.4.1 from 2010-06-29.

Automatic conversion script
Id: cif_fix_values 1715 2011-07-08 13:25:40Z adriana 
;
_cod_original_sg_symbol_H-M Pnma
_cod_database_code 7016235

loop_
_symmetry_equiv_pos_as_xyz
'x, y, z'
'-x+1/2, -y, z+1/2'
'x+1/2, -y+1/2, -z+1/2'
'-x, y+1/2, -z'
'-x, -y, -z'
'x-1/2, y, -z-1/2'
'-x-1/2, y-1/2, z-1/2'
'x, -y-1/2, z'

loop_
_atom_site_label
_atom_site_type_symbol
_atom_site_fract_x
_atom_site_fract_y
_atom_site_fract_z
_atom_site_U_iso_or_equiv
_atom_site_adp_type
_atom_site_occupancy
_atom_site_symmetry_multiplicity
_atom_site_calc_flag
_atom_site_refinement_flags
_atom_site_disorder_assembly
_atom_site_disorder_group
Er1 Er 0.16670(2) -0.2500 0.73853(16) 0.0048(2) Uani 1 2 d S . .
Bi1 Bi -0.027803(19) 0.2500 0.71176(16) 0.0081(2) Uani 1 2 d S . .
W1 W 0.29397(2) -0.2500 0.79683(16) 0.0043(2) Uani 1 2 d S . .
W2 W 0.07864(2) 0.2500 0.79528(17) 0.0049(2) Uani 1 2 d S . .
O1 O -0.2591(4) -0.2500 -0.227(3) 0.013(3) Uani 1 2 d SU . .
O2 O 0.0280(3) 0.0214(15) 0.7400(17) 0.0084(19) Uani 1 1 d U . .
O3 O -0.0733(4) -0.2500 0.749(3) 0.015(3) Uani 1 2 d SU . .
O4 O -0.2005(4) -0.2500 0.259(3) 0.020(3) Uani 1 2 d SU . .
O5 O -0.1119(3) -0.0020(14) 0.265(2) 0.020(2) Uani 1 1 d U . .
O6 O -0.3214(3) -0.0232(15) -0.7315(19) 0.014(2) Uani 1 1 d U . .

loop_
_atom_site_aniso_label
_atom_site_aniso_U_11
_atom_site_aniso_U_22
_atom_site_aniso_U_33
_atom_site_aniso_U_23
_atom_site_aniso_U_13
_atom_site_aniso_U_12
Er1 0.0028(4) 0.0064(4) 0.0052(4) 0.000 -0.0004(2) 0.000
Bi1 0.0057(4) 0.0064(3) 0.0120(4) 0.000 0.0011(2) 0.000
W1 0.0060(4) 0.0015(3) 0.0053(4) 0.000 0.0001(2) 0.000
W2 0.0040(4) 0.0045(3) 0.0063(4) 0.000 -0.0001(2) 0.000
O1 0.012(3) 0.013(3) 0.013(3) 0.000 -0.0016(19) 0.000
O2 0.008(2) 0.008(2) 0.009(2) -0.0003(16) 0.0000(17) 0.0009(17)
O3 0.014(3) 0.016(3) 0.014(3) 0.000 0.0006(19) 0.000
O4 0.020(4) 0.022(4) 0.019(4) 0.000 -0.0004(19) 0.000
O5 0.019(3) 0.021(3) 0.021(3) 0.0004(18) -0.0005(17) 0.0024(18)
O6 0.014(3) 0.013(2) 0.014(3) 0.0002(17) 0.0007(17) -0.0001(18)

loop_
_atom_type_symbol
_atom_type_description
_atom_type_scat_dispersion_real
_atom_type_scat_dispersion_imag
_atom_type_scat_source
Bi Bi -4.1077 10.2566 'International Tables Vol C Tables 4.2.6.8 and 6.1.1.4'
Er Er -0.2586 4.9576 'International Tables Vol C Tables 4.2.6.8 and 6.1.1.4'
O O 0.0106 0.0060 'International Tables Vol C Tables 4.2.6.8 and 6.1.1.4'
W W -0.8490 6.8722 'International Tables Vol C Tables 4.2.6.8 and 6.1.1.4'

loop_
_geom_angle_atom_site_label_1
_geom_angle_atom_site_label_2
_geom_angle_atom_site_label_3
_geom_angle
_geom_angle_site_symmetry_1
_geom_angle_site_symmetry_3
_geom_angle_publ_flag
O5 Er1 O5 77.9(5) 4_546 5_556 ?
O5 Er1 O6 118.1(3) 4_546 6_656 ?
O5 Er1 O6 77.9(3) 5_556 6_656 ?
O5 Er1 O6 77.9(3) 4_546 3_545 ?
O5 Er1 O6 118.1(3) 5_556 3_545 ?
O6 Er1 O6 65.5(4) 6_656 3_545 ?
O5 Er1 O1 141.0(2) 4_546 6_656 ?
O5 Er1 O1 141.0(2) 5_556 6_656 ?
O6 Er1 O1 81.6(3) 6_656 6_656 ?
O6 Er1 O1 81.6(3) 3_545 6_656 ?
O5 Er1 O6 77.6(3) 4_546 3_544 ?
O5 Er1 O6 116.9(3) 5_556 3_544 ?
O6 Er1 O6 161.5(4) 6_656 3_544 ?
O6 Er1 O6 112.0(3) 3_545 3_544 ?
O1 Er1 O6 79.9(3) 6_656 3_544 ?
O5 Er1 O6 116.9(3) 4_546 6_655 ?
O5 Er1 O6 77.6(3) 5_556 6_655 ?
O6 Er1 O6 112.0(4) 6_656 6_655 ?
O6 Er1 O6 161.5(4) 3_545 6_655 ?
O1 Er1 O6 79.9(3) 6_656 6_655 ?
O6 Er1 O6 64.1(4) 3_544 6_655 ?
O5 Er1 W1 77.0(2) 4_546 2_544 ?
O5 Er1 W1 140.6(2) 5_556 2_544 ?
O6 Er1 W1 141.1(2) 6_656 2_544 ?
O6 Er1 W1 85.3(2) 3_545 2_544 ?
O1 Er1 W1 68.58(14) 6_656 2_544 ?
O6 Er1 W1 27.4(2) 3_544 2_544 ?
O6 Er1 W1 87.4(2) 6_655 2_544 ?
O5 Er1 W1 140.6(2) 4_546 2_554 ?
O5 Er1 W1 77.0(2) 5_556 2_554 ?
O6 Er1 W1 85.3(2) 6_656 2_554 ?
O6 Er1 W1 141.1(2) 3_545 2_554 ?
O1 Er1 W1 68.58(14) 6_656 2_554 ?
O6 Er1 W1 87.4(2) 3_544 2_554 ?
O6 Er1 W1 27.4(2) 6_655 2_554 ?
W1 Er1 W1 105.19(3) 2_544 2_554 ?
O5 Er1 Er1 89.6(2) 4_546 1_554 ?
O5 Er1 Er1 89.6(2) 5_556 1_554 ?
O6 Er1 Er1 145.6(2) 6_656 1_554 ?
O6 Er1 Er1 145.6(2) 3_545 1_554 ?
O1 Er1 Er1 88.9(3) 6_656 1_554 ?
O6 Er1 Er1 33.6(2) 3_544 1_554 ?
O6 Er1 Er1 33.6(2) 6_655 1_554 ?
W1 Er1 Er1 60.500(14) 2_544 1_554 ?
W1 Er1 Er1 60.500(14) 2_554 1_554 ?
O5 Er1 Er1 90.4(2) 4_546 1_556 ?
O5 Er1 Er1 90.4(2) 5_556 1_556 ?
O6 Er1 Er1 34.4(2) 6_656 1_556 ?
O6 Er1 Er1 34.4(2) 3_545 1_556 ?
O1 Er1 Er1 91.1(3) 6_656 1_556 ?
O6 Er1 Er1 146.4(2) 3_544 1_556 ?
O6 Er1 Er1 146.4(2) 6_655 1_556 ?
W1 Er1 Er1 119.500(14) 2_544 1_556 ?
W1 Er1 Er1 119.500(14) 2_554 1_556 ?
Er1 Er1 Er1 180.0 1_554 1_556 ?
O2 Bi1 O2 71.4(4) 8_565 . ?
O2 Bi1 O2 114.83(14) 8_565 5_556 ?
O2 Bi1 O2 70.2(3) . 5_556 ?
O2 Bi1 O2 70.2(3) 8_565 4_556 ?
O2 Bi1 O2 114.83(14) . 4_556 ?
O2 Bi1 O2 81.1(4) 5_556 4_556 ?
O2 Bi1 O2 67.9(3) 8_565 4_557 ?
O2 Bi1 O2 107.26(15) . 4_557 ?
O2 Bi1 O2 174.6(2) 5_556 4_557 ?
O2 Bi1 O2 104.2(3) 4_556 4_557 ?
O2 Bi1 O2 107.26(15) 8_565 5_557 ?
O2 Bi1 O2 67.9(3) . 5_557 ?
O2 Bi1 O2 104.2(3) 5_556 5_557 ?
O2 Bi1 O2 174.6(2) 4_556 5_557 ?
O2 Bi1 O2 70.4(3) 4_557 5_557 ?
O2 Bi1 W2 35.7(2) 8_565 . ?
O2 Bi1 W2 35.7(2) . . ?
O2 Bi1 W2 94.3(2) 5_556 . ?
O2 Bi1 W2 94.3(2) 4_556 . ?
O2 Bi1 W2 85.62(18) 4_557 . ?
O2 Bi1 W2 85.62(18) 5_557 . ?
O1 W1 O4 105.0(6) 6_656 6_657 ?
O1 W1 O6 117.4(3) 6_656 5 ?
O4 W1 O6 95.4(3) 6_657 5 ?
O1 W1 O6 117.4(3) 6_656 4_545 ?
O4 W1 O6 95.4(3) 6_657 4_545 ?
O6 W1 O6 118.5(6) 5 4_545 ?
O1 W1 O4 85.4(5) 6_656 6_656 ?
O4 W1 O4 169.7(8) 6_657 6_656 ?
O6 W1 O4 79.5(3) 5 6_656 ?
O6 W1 O4 79.5(3) 4_545 6_656 ?
O1 W1 Er1 115.48(17) 6_656 2 ?
O4 W1 Er1 58.29(16) 6_657 2 ?
O6 W1 Er1 38.2(2) 5 2 ?
O6 W1 Er1 125.4(3) 4_545 2 ?
O4 W1 Er1 117.54(16) 6_656 2 ?
O1 W1 Er1 115.48(17) 6_656 2_545 ?
O4 W1 Er1 58.29(16) 6_657 2_545 ?
O6 W1 Er1 125.4(3) 5 2_545 ?
O6 W1 Er1 38.2(2) 4_545 2_545 ?
O4 W1 Er1 117.54(16) 6_656 2_545 ?
Er1 W1 Er1 105.19(3) 2 2_545 ?
O5 W2 O5 103.9(7) 4_556 5_556 ?
O5 W2 O3 101.0(4) 4_556 5_557 ?
O5 W2 O3 101.0(4) 5_556 5_557 ?
O5 W2 O2 160.3(4) 4_556 . ?
O5 W2 O2 88.2(4) 5_556 . ?
O3 W2 O2 91.8(4) 5_557 . ?
O5 W2 O2 88.2(4) 4_556 8_565 ?
O5 W2 O2 160.3(4) 5_556 8_565 ?
O3 W2 O2 91.8(4) 5_557 8_565 ?
O2 W2 O2 76.3(5) . 8_565 ?
O5 W2 O3 85.0(4) 4_556 5_556 ?
O5 W2 O3 85.0(4) 5_556 5_556 ?
O3 W2 O3 170.1(8) 5_557 5_556 ?
O2 W2 O3 80.5(3) . 5_556 ?
O2 W2 O3 80.5(3) 8_565 5_556 ?
O5 W2 Bi1 125.9(3) 4_556 . ?
O5 W2 Bi1 125.9(3) 5_556 . ?
O3 W2 Bi1 90.1(4) 5_557 . ?
O2 W2 Bi1 38.2(2) . . ?
O2 W2 Bi1 38.2(2) 8_565 . ?
O3 W2 Bi1 80.0(3) 5_556 . ?
W1 O1 Er1 169.6(6) 6_556 6_556 ?
W2 O2 Bi1 106.1(3) . . ?
W2 O2 Bi1 118.9(3) . 5_556 ?
Bi1 O2 Bi1 109.8(3) . 5_556 ?
W2 O2 Bi1 105.8(3) . 5_557 ?
Bi1 O2 Bi1 112.1(3) . 5_557 ?
Bi1 O2 Bi1 104.2(3) 5_556 5_557 ?
W2 O3 W2 170.1(8) 5_557 5_556 ?
W1 O4 W1 169.7(8) 6_557 6_556 ?
W2 O5 Er1 164.1(6) 5_556 5_556 ?
W1 O6 Er1 131.6(4) 5 6_556 ?
W1 O6 Er1 114.5(4) 5 6 ?
Er1 O6 Er1 112.0(3) 6_556 6 ?

loop_
_geom_bond_atom_site_label_1
_geom_bond_atom_site_label_2
_geom_bond_distance
_geom_bond_site_symmetry_2
_geom_bond_publ_flag
Er1 O5 2.262(10) 4_546 ?
Er1 O5 2.262(10) 5_556 ?
Er1 O6 2.364(8) 6_656 ?
Er1 O6 2.364(8) 3_545 ?
Er1 O1 2.384(14) 6_656 ?
Er1 O6 2.411(8) 3_544 ?
Er1 O6 2.411(8) 6_655 ?
Er1 W1 3.5502(6) 2_544 ?
Er1 W1 3.5502(6) 2_554 ?
Er1 Er1 3.95790(19) 1_554 ?
Er1 Er1 3.9579(2) 1_556 ?
Bi1 O2 2.210(8) 8_565 ?
Bi1 O2 2.210(8) . ?
Bi1 O2 2.354(7) 5_556 ?
Bi1 O2 2.354(7) 4_556 ?
Bi1 O2 2.655(7) 4_557 ?
Bi1 O2 2.655(7) 5_557 ?
Bi1 W2 3.4341(10) . ?
W1 O1 1.725(14) 6_656 ?
W1 O4 1.766(12) 6_657 ?
W1 O6 1.793(9) 5 ?
W1 O6 1.793(9) 4_545 ?
W1 O4 2.208(12) 6_656 ?
W1 Er1 3.5502(6) 2 ?
W1 Er1 3.5502(6) 2_545 ?
W2 O5 1.776(9) 4_556 ?
W2 O5 1.776(9) 5_556 ?
W2 O3 1.811(12) 5_557 ?
W2 O2 2.087(8) . ?
W2 O2 2.087(8) 8_565 ?
W2 O3 2.161(12) 5_556 ?
O1 W1 1.725(14) 6_556 ?
O1 Er1 2.384(14) 6_556 ?
O2 Bi1 2.354(7) 5_556 ?
O2 Bi1 2.655(7) 5_557 ?
O3 W2 1.811(12) 5_557 ?
O3 W2 2.161(12) 5_556 ?
O4 W1 1.766(12) 6_557 ?
O4 W1 2.208(12) 6_556 ?
O5 W2 1.776(9) 5_556 ?
O5 Er1 2.262(10) 5_556 ?
O6 W1 1.793(9) 5 ?
O6 Er1 2.364(8) 6_556 ?
O6 Er1 2.411(8) 6 ?

loop_
_geom_torsion_atom_site_label_1
_geom_torsion_atom_site_label_2
_geom_torsion_atom_site_label_3
_geom_torsion_atom_site_label_4
_geom_torsion
_geom_torsion_site_symmetry_1
_geom_torsion_site_symmetry_2
_geom_torsion_site_symmetry_3
_geom_torsion_site_symmetry_4
_geom_torsion_publ_flag
O2 Bi1 W2 O5 -11.0(5) 8_565 . . 4_556 ?
O2 Bi1 W2 O5 163.6(5) . . . 4_556 ?
O2 Bi1 W2 O5 117.0(4) 5_556 . . 4_556 ?
O2 Bi1 W2 O5 35.6(4) 4_556 . . 4_556 ?
O2 Bi1 W2 O5 -68.4(4) 4_557 . . 4_556 ?
O2 Bi1 W2 O5 -139.0(4) 5_557 . . 4_556 ?
O2 Bi1 W2 O5 -163.6(5) 8_565 . . 5_556 ?
O2 Bi1 W2 O5 11.0(5) . . . 5_556 ?
O2 Bi1 W2 O5 -35.6(4) 5_556 . . 5_556 ?
O2 Bi1 W2 O5 -117.0(4) 4_556 . . 5_556 ?
O2 Bi1 W2 O5 139.0(4) 4_557 . . 5_556 ?
O2 Bi1 W2 O5 68.4(4) 5_557 . . 5_556 ?
O2 Bi1 W2 O3 92.7(3) 8_565 . . 5_557 ?
O2 Bi1 W2 O3 -92.7(3) . . . 5_557 ?
O2 Bi1 W2 O3 -139.30(19) 5_556 . . 5_557 ?
O2 Bi1 W2 O3 139.30(19) 4_556 . . 5_557 ?
O2 Bi1 W2 O3 35.32(17) 4_557 . . 5_557 ?
O2 Bi1 W2 O3 -35.32(17) 5_557 . . 5_557 ?
O2 Bi1 W2 O2 -174.6(6) 8_565 . . . ?
O2 Bi1 W2 O2 -46.6(4) 5_556 . . . ?
O2 Bi1 W2 O2 -128.0(2) 4_556 . . . ?
O2 Bi1 W2 O2 128.0(3) 4_557 . . . ?
O2 Bi1 W2 O2 57.4(4) 5_557 . . . ?
O2 Bi1 W2 O2 174.6(6) . . . 8_565 ?
O2 Bi1 W2 O2 128.0(2) 5_556 . . 8_565 ?
O2 Bi1 W2 O2 46.6(4) 4_556 . . 8_565 ?
O2 Bi1 W2 O2 -57.4(4) 4_557 . . 8_565 ?
O2 Bi1 W2 O2 -128.0(3) 5_557 . . 8_565 ?
O2 Bi1 W2 O3 -87.3(3) 8_565 . . 5_556 ?
O2 Bi1 W2 O3 87.3(3) . . . 5_556 ?
O2 Bi1 W2 O3 40.70(19) 5_556 . . 5_556 ?
O2 Bi1 W2 O3 -40.70(19) 4_556 . . 5_556 ?
O2 Bi1 W2 O3 -144.68(17) 4_557 . . 5_556 ?
O2 Bi1 W2 O3 144.68(17) 5_557 . . 5_556 ?
O5 W2 O2 Bi1 -42.6(12) 4_556 . . . ?
O5 W2 O2 Bi1 -171.1(4) 5_556 . . . ?
O3 W2 O2 Bi1 88.0(4) 5_557 . . . ?
O2 W2 O2 Bi1 -3.4(4) 8_565 . . . ?
O3 W2 O2 Bi1 -85.9(3) 5_556 . . . ?
O5 W2 O2 Bi1 81.6(11) 4_556 . . 5_556 ?
O5 W2 O2 Bi1 -47.0(4) 5_556 . . 5_556 ?
O3 W2 O2 Bi1 -147.9(4) 5_557 . . 5_556 ?
O2 W2 O2 Bi1 120.7(3) 8_565 . . 5_556 ?
O3 W2 O2 Bi1 38.3(4) 5_556 . . 5_556 ?
Bi1 W2 O2 Bi1 124.2(5) . . . 5_556 ?
O5 W2 O2 Bi1 -161.8(9) 4_556 . . 5_557 ?
O5 W2 O2 Bi1 69.7(4) 5_556 . . 5_557 ?
O3 W2 O2 Bi1 -31.3(4) 5_557 . . 5_557 ?
O2 W2 O2 Bi1 -122.7(2) 8_565 . . 5_557 ?
O3 W2 O2 Bi1 154.9(4) 5_556 . . 5_557 ?
Bi1 W2 O2 Bi1 -119.2(4) . . . 5_557 ?
O2 Bi1 O2 W2 3.3(4) 8_565 . . . ?
O2 Bi1 O2 W2 129.7(5) 5_556 . . . ?
O2 Bi1 O2 W2 60.0(3) 4_556 . . . ?
O2 Bi1 O2 W2 -55.3(3) 4_557 . . . ?
O2 Bi1 O2 W2 -115.0(4) 5_557 . . . ?
O2 Bi1 O2 Bi1 -126.3(2) 8_565 . . 5_556 ?
O2 Bi1 O2 Bi1 0.0 5_556 . . 5_556 ?
O2 Bi1 O2 Bi1 -69.7(5) 4_556 . . 5_556 ?
O2 Bi1 O2 Bi1 175.0(3) 4_557 . . 5_556 ?
O2 Bi1 O2 Bi1 115.4(5) 5_557 . . 5_556 ?
W2 Bi1 O2 Bi1 -129.7(5) . . . 5_556 ?
O2 Bi1 O2 Bi1 118.3(2) 8_565 . . 5_557 ?
O2 Bi1 O2 Bi1 -115.4(5) 5_556 . . 5_557 ?
O2 Bi1 O2 Bi1 175.0(3) 4_556 . . 5_557 ?
O2 Bi1 O2 Bi1 59.7(4) 4_557 . . 5_557 ?
O2 Bi1 O2 Bi1 0.0 5_557 . . 5_557 ?
W2 Bi1 O2 Bi1 115.0(4) . . . 5_557 ?
